data_7712695
loop_
_publ_author_name
'Zhang, Yatong'
'Wang, Ai'
'Feng, Sisi'
'Yuan, Caixia'
'Lu, Liping'

_publ_section_title
;
 Syntheses and fluorescence properties of lanthanide isostructural
 complexes derived from aspartic acid.
;
_journal_name_full 'Dalton transactions (Cambridge, England : 2003)'
_journal_paper_doi 10.1039/d3dt00377a
_journal_year 2023
_chemical_formula_moiety 'C12 H13 N O7 Tb, Cl'
_chemical_formula_sum 'C12 H13 Cl N O7 Tb'
_chemical_formula_weight 477.60
_space_group_crystal_system monoclinic
_space_group_IT_number 14
_space_group_name_Hall '-P 2ybc'
_space_group_name_H-M_alt 'P 1 21/c 1'
_atom_sites_solution_hydrogens mixed
_audit_creation_method SHELXL-2014/7
_audit_update_record
;
2023-01-17 deposited with the CCDC.	2023-03-15 downloaded from the CCDC.
;
_cell_angle_alpha 90
_cell_angle_beta 95.858(11)
_cell_angle_gamma 90
_cell_formula_units_Z 4
_cell_length_a 14.365(6)
_cell_length_b 12.378(5)
_cell_length_c 7.859(3)
_cell_measurement_reflns_used 2460
_cell_measurement_temperature 298(2)
_cell_measurement_theta_max 28.25
_cell_measurement_theta_min 2.86
_cell_volume 1390.1(10)
_computing_cell_refinement 'Bruker SAINT'
_computing_data_collection 'Bruker APEX2'
_computing_data_reduction 'Bruker SAINT'
_computing_molecular_graphics 'Bruker SHELXTL'
_computing_publication_material 'Bruker SHELXTL'
_computing_structure_refinement 'SHELXL-2014 (Sheldrick 2014)'
_computing_structure_solution 'SHELXS-97 (Sheldrick 2008)'
_diffrn_ambient_temperature 298(2)
_diffrn_measured_fraction_theta_full 0.986
_diffrn_measured_fraction_theta_max 0.986
_diffrn_measurement_device_type 'Bruker APEX-II CCD'
_diffrn_measurement_method '\f and \w scans'
_diffrn_radiation_type MoK\a
_diffrn_radiation_wavelength 0.71073
_diffrn_reflns_av_R_equivalents 0.1142
_diffrn_reflns_av_unetI/netI 0.0768
_diffrn_reflns_Laue_measured_fraction_full 0.986
_diffrn_reflns_Laue_measured_fraction_max 0.986
_diffrn_reflns_limit_h_max 17
_diffrn_reflns_limit_h_min -17
_diffrn_reflns_limit_k_max 14
_diffrn_reflns_limit_k_min -14
_diffrn_reflns_limit_l_max 8
_diffrn_reflns_limit_l_min -9
_diffrn_reflns_number 8566
_diffrn_reflns_point_group_measured_fraction_full 0.986
_diffrn_reflns_point_group_measured_fraction_max 0.986
_diffrn_reflns_theta_full 25.242
_diffrn_reflns_theta_max 25.498
_diffrn_reflns_theta_min 2.851
_diffrn_source 'Incoatec microsource'
_exptl_absorpt_coefficient_mu 5.315
_exptl_absorpt_correction_T_max 0.7457
_exptl_absorpt_correction_T_min 0.4143
_exptl_absorpt_correction_type multi-scan
_exptl_absorpt_process_details SADABS
_exptl_crystal_colour colorless
_exptl_crystal_density_diffrn 2.282
_exptl_crystal_description block
_exptl_crystal_F_000 920
_exptl_crystal_size_max 0.350
_exptl_crystal_size_mid 0.320
_exptl_crystal_size_min 0.210
_refine_diff_density_max 1.249
_refine_diff_density_min -1.616
_refine_diff_density_rms 0.235
_refine_ls_extinction_method none
_refine_ls_goodness_of_fit_ref 1.066
_refine_ls_hydrogen_treatment constr
_refine_ls_matrix_type full
_refine_ls_number_parameters 199
_refine_ls_number_reflns 2548
_refine_ls_number_restraints 0
_refine_ls_restrained_S_all 1.066
_refine_ls_R_factor_all 0.0811
_refine_ls_R_factor_gt 0.0576
_refine_ls_shift/su_max 0.000
_refine_ls_shift/su_mean 0.000
_refine_ls_structure_factor_coef Fsqd
_refine_ls_weighting_details 'w=1/[\s^2^(Fo^2^)+(0.0331P)^2^+25.7907P] where P=(Fo^2^+2Fc^2^)/3'
_refine_ls_weighting_scheme calc
_refine_ls_wR_factor_gt 0.1177
_refine_ls_wR_factor_ref 0.1354
_reflns_Friedel_coverage 0.000
_reflns_number_gt 1976
_reflns_number_total 2548
_reflns_threshold_expression 'I > 2\s(I)'
_cod_data_source_file d3dt00377a2.cif
_cod_data_source_block ZYT_13
_cod_original_cell_volume 1390.0(9)
_cod_original_sg_symbol_H-M 'P 21/c'
_cod_database_code 7712695
_shelx_shelxl_version_number 2014/7
_shelx_space_group_comment
;
The symmetry employed for this shelxl refinement is uniquely defined
by the following loop, which should always be used as a source of
symmetry information in preference to the above space-group names.
They are only intended as comments.
;
_shelx_estimated_absorpt_t_min 0.258
_shelx_estimated_absorpt_t_max 0.402

loop_
_space_group_symop_operation_xyz
'x, y, z'
'-x, y+1/2, -z+1/2'
'-x, -y, -z'
'x, -y-1/2, z-1/2'

loop_
_atom_site_label
_atom_site_type_symbol
_atom_site_fract_x
_atom_site_fract_y
_atom_site_fract_z
_atom_site_U_iso_or_equiv
_atom_site_adp_type
_atom_site_occupancy
_atom_site_site_symmetry_order
_atom_site_calc_flag
_atom_site_refinement_flags_posn
_atom_site_refinement_flags_adp
_atom_site_refinement_flags_occupancy
_atom_site_disorder_assembly
_atom_site_disorder_group
Tb1 Tb 0.13833(4) 0.70128(4) 0.86725(7) 0.02670(19) Uani 1 1 d . . . . .
O1 O 0.1609(7) 0.5617(7) 0.6714(11) 0.046(2) Uani 1 1 d . . . . .
O2 O 0.1417(7) 0.6020(7) 0.3950(11) 0.049(3) Uani 1 1 d . . . . .
O3 O 0.0196(7) 0.3627(9) 0.2446(12) 0.055(3) Uani 1 1 d . . . . .
O4 O -0.0420(6) 0.2481(7) 0.4081(11) 0.038(2) Uani 1 1 d . . . . .
O5 O 0.7564(6) 0.2706(8) 0.8319(14) 0.048(2) Uani 1 1 d . . . . .
O6 O 0.7163(6) 0.3772(9) 1.0356(12) 0.051(3) Uani 1 1 d . . . . .
O7 O 0.1047(7) 0.5387(7) 1.0196(11) 0.044(2) Uani 1 1 d . . . . .
H7A H 0.1203 0.4886 0.9608 0.066 Uiso 1 1 d R U . . .
H7B H 0.0900 0.5132 1.1090 0.066 Uiso 1 1 d R U . . .
C1 C 0.1563(7) 0.5385(9) 0.5188(14) 0.027(2) Uani 1 1 d . . . . .
C2 C 0.1702(8) 0.4180(9) 0.4801(16) 0.031(3) Uani 1 1 d . . . . .
H2 H 0.1759 0.4090 0.3577 0.037 Uiso 1 1 calc R U . . .
C3 C 0.0925(8) 0.3440(11) 0.5318(15) 0.033(3) Uani 1 1 d . . . . .
H3A H 0.1204 0.2776 0.5785 0.039 Uiso 1 1 calc R U . . .
H3B H 0.0618 0.3789 0.6214 0.039 Uiso 1 1 calc R U . . .
C4 C 0.0215(8) 0.3170(9) 0.3887(15) 0.031(3) Uani 1 1 d . . . . .
C5 C 0.3428(8) 0.4379(11) 0.5149(17) 0.039(3) Uani 1 1 d . . . . .
H5A H 0.3356 0.5157 0.5206 0.047 Uiso 1 1 calc R U . . .
H5B H 0.3452 0.4183 0.3959 0.047 Uiso 1 1 calc R U . . .
C6 C 0.4333(7) 0.4060(11) 0.6152(14) 0.030(3) Uani 1 1 d . . . . .
C7 C 0.4747(9) 0.4730(12) 0.7443(16) 0.041(3) Uani 1 1 d . . . . .
H7 H 0.4430 0.5347 0.7737 0.049 Uiso 1 1 calc R U . . .
C8 C 0.5611(8) 0.4502(11) 0.8297(15) 0.034(3) Uani 1 1 d . . . . .
H8 H 0.5881 0.4965 0.9139 0.041 Uiso 1 1 calc R U . . .
C9 C 0.6063(8) 0.3583(10) 0.7882(14) 0.030(3) Uani 1 1 d . . . . .
C10 C 0.5667(8) 0.2876(10) 0.6661(16) 0.036(3) Uani 1 1 d . . . . .
H10 H 0.5974 0.2240 0.6423 0.043 Uiso 1 1 calc R U . . .
C11 C 0.4789(9) 0.3128(12) 0.5778(16) 0.042(3) Uani 1 1 d . . . . .
H11 H 0.4519 0.2662 0.4941 0.050 Uiso 1 1 calc R U . . .
C12 C 0.6979(9) 0.3334(11) 0.8879(17) 0.037(3) Uani 1 1 d . . . . .
N1 N 0.2598(6) 0.3849(8) 0.5798(12) 0.027(2) Uani 1 1 d . . . . .
H1A H 0.2659 0.3135 0.5736 0.032 Uiso 1 1 calc R U . . .
H1B H 0.2577 0.4023 0.6893 0.032 Uiso 1 1 calc R U . . .
Cl1 Cl 0.2598(3) 0.1427(3) 0.4894(5) 0.0539(9) Uani 1 1 d . . . . .

loop_
_atom_site_aniso_label
_atom_site_aniso_U_11
_atom_site_aniso_U_22
_atom_site_aniso_U_33
_atom_site_aniso_U_23
_atom_site_aniso_U_13
_atom_site_aniso_U_12
Tb1 0.0297(3) 0.0265(3) 0.0232(3) -0.0013(3) -0.0009(2) -0.0001(3)
O1 0.067(6) 0.031(5) 0.037(5) -0.002(4) -0.004(5) 0.010(4)
O2 0.088(7) 0.024(5) 0.036(5) 0.008(4) 0.009(5) 0.021(5)
O3 0.051(6) 0.073(8) 0.040(5) 0.016(5) -0.004(5) -0.014(5)
O4 0.037(5) 0.031(5) 0.046(5) -0.001(4) -0.004(4) -0.002(4)
O5 0.031(5) 0.039(6) 0.073(7) -0.002(5) 0.000(5) 0.004(4)
O6 0.042(5) 0.068(7) 0.042(5) 0.002(5) -0.001(4) 0.000(5)
O7 0.066(6) 0.038(5) 0.029(5) 0.007(4) 0.010(4) 0.002(5)
C1 0.020(5) 0.027(6) 0.033(6) 0.000(5) -0.002(5) 0.001(5)
C2 0.026(6) 0.025(6) 0.039(7) 0.001(5) -0.011(5) 0.004(5)
C3 0.022(6) 0.041(7) 0.034(6) 0.003(5) -0.005(5) -0.006(5)
C4 0.033(6) 0.024(7) 0.035(6) 0.000(5) 0.002(5) -0.001(5)
C5 0.025(6) 0.048(8) 0.041(7) 0.017(6) -0.009(5) -0.002(6)
C6 0.008(5) 0.049(8) 0.033(6) 0.008(6) -0.007(4) -0.004(5)
C7 0.039(7) 0.045(9) 0.038(7) -0.007(6) 0.005(6) 0.003(6)
C8 0.031(6) 0.042(8) 0.029(6) -0.012(5) -0.001(5) 0.000(5)
C9 0.038(7) 0.030(7) 0.024(6) 0.007(5) 0.008(5) 0.000(5)
C10 0.029(6) 0.033(7) 0.044(7) -0.002(6) -0.003(5) 0.009(5)
C11 0.034(7) 0.055(9) 0.035(7) -0.001(6) 0.001(5) 0.004(6)
C12 0.030(6) 0.039(8) 0.041(7) 0.003(6) 0.004(6) 0.000(5)
N1 0.023(5) 0.024(5) 0.031(5) 0.002(4) -0.010(4) 0.003(4)
Cl1 0.074(3) 0.0313(19) 0.056(2) -0.0088(16) 0.0056(19) -0.0031(17)

loop_
_atom_type_symbol
_atom_type_description
_atom_type_scat_dispersion_real
_atom_type_scat_dispersion_imag
_atom_type_scat_source
C C 0.0033 0.0016 'International Tables Vol C Tables 4.2.6.8 and 6.1.1.4'
H H 0.0000 0.0000 'International Tables Vol C Tables 4.2.6.8 and 6.1.1.4'
N N 0.0061 0.0033 'International Tables Vol C Tables 4.2.6.8 and 6.1.1.4'
O O 0.0106 0.0060 'International Tables Vol C Tables 4.2.6.8 and 6.1.1.4'
Cl Cl 0.1484 0.1585 'International Tables Vol C Tables 4.2.6.8 and 6.1.1.4'
Tb Tb -0.1723 4.1537 'International Tables Vol C Tables 4.2.6.8 and 6.1.1.4'

loop_
_geom_angle_atom_site_label_1
_geom_angle_atom_site_label_2
_geom_angle_atom_site_label_3
_geom_angle
_geom_angle_site_symmetry_1
_geom_angle_site_symmetry_3
_geom_angle_publ_flag
O1 Tb1 O6 74.5(3) . 3_667 ?
O1 Tb1 O7 76.2(3) . . ?
O6 Tb1 O7 73.3(3) 3_667 . ?
O1 Tb1 O4 141.1(3) . 2_556 ?
O6 Tb1 O4 114.5(3) 3_667 2_556 ?
O7 Tb1 O4 71.3(3) . 2_556 ?
O1 Tb1 O5 72.8(3) . 2_656 ?
O6 Tb1 O5 76.5(3) 3_667 2_656 ?
O7 Tb1 O5 141.2(3) . 2_656 ?
O4 Tb1 O5 145.2(3) 2_556 2_656 ?
O1 Tb1 O2 141.7(3) . 4_576 ?
O6 Tb1 O2 111.9(4) 3_667 4_576 ?
O7 Tb1 O2 142.1(3) . 4_576 ?
O4 Tb1 O2 72.8(3) 2_556 4_576 ?
O5 Tb1 O2 72.5(3) 2_656 4_576 ?
O1 Tb1 O3 73.5(4) . 3_566 ?
O6 Tb1 O3 137.0(4) 3_667 3_566 ?
O7 Tb1 O3 71.8(3) . 3_566 ?
O4 Tb1 O3 76.4(3) 2_556 3_566 ?
O5 Tb1 O3 119.3(3) 2_656 3_566 ?
O2 Tb1 O3 111.0(4) 4_576 3_566 ?
O1 Tb1 O4 73.9(3) . 3_566 ?
O6 Tb1 O4 140.3(3) 3_667 3_566 ?
O7 Tb1 O4 120.8(3) . 3_566 ?
O4 Tb1 O4 105.2(3) 2_556 3_566 ?
O5 Tb1 O4 71.6(3) 2_656 3_566 ?
O2 Tb1 O4 80.4(3) 4_576 3_566 ?
O3 Tb1 O4 51.2(3) 3_566 3_566 ?
O1 Tb1 O5 124.4(3) . 3_667 ?
O6 Tb1 O5 51.0(3) 3_667 3_667 ?
O7 Tb1 O5 78.2(3) . 3_667 ?
O4 Tb1 O5 68.9(3) 2_556 3_667 ?
O5 Tb1 O5 100.9(3) 2_656 3_667 ?
O2 Tb1 O5 77.8(3) 4_576 3_667 ?
O3 Tb1 O5 139.8(3) 3_566 3_667 ?
O4 Tb1 O5 158.2(3) 3_566 3_667 ?
O1 Tb1 C4 69.0(3) . 3_566 ?
O6 Tb1 C4 143.5(3) 3_667 3_566 ?
O7 Tb1 C4 95.4(3) . 3_566 ?
O4 Tb1 C4 93.1(3) 2_556 3_566 ?
O5 Tb1 C4 94.6(3) 2_656 3_566 ?
O2 Tb1 C4 98.4(3) 4_576 3_566 ?
O3 Tb1 C4 25.6(3) 3_566 3_566 ?
O4 Tb1 C4 25.9(3) 3_566 3_566 ?
O5 Tb1 C4 162.0(3) 3_667 3_566 ?
O1 Tb1 C12 99.7(4) . 3_667 ?
O6 Tb1 C12 25.5(3) 3_667 3_667 ?
O7 Tb1 C12 74.9(3) . 3_667 ?
O4 Tb1 C12 92.1(3) 2_556 3_667 ?
O5 Tb1 C12 87.9(3) 2_656 3_667 ?
O2 Tb1 C12 94.6(4) 4_576 3_667 ?
O3 Tb1 C12 146.6(3) 3_566 3_667 ?
O4 Tb1 C12 159.5(3) 3_566 3_667 ?
O5 Tb1 C12 25.5(3) 3_667 3_667 ?
C4 Tb1 C12 166.9(4) 3_566 3_667 ?
C1 O1 Tb1 144.2(8) . . ?
C1 O2 Tb1 134.0(8) . 4_575 ?
C4 O3 Tb1 96.3(7) . 3_566 ?
C4 O4 Tb1 136.0(8) . 2_546 ?
C4 O4 Tb1 93.9(7) . 3_566 ?
Tb1 O4 Tb1 112.4(3) 2_546 3_566 ?
C12 O5 Tb1 157.3(9) . 2_646 ?
C12 O5 Tb1 87.0(8) . 3_667 ?
Tb1 O5 Tb1 106.2(3) 2_646 3_667 ?
C12 O6 Tb1 102.3(8) . 3_667 ?
Tb1 O7 H7A 105.7 . . ?
Tb1 O7 H7B 146.1 . . ?
H7A O7 H7B 107.6 . . ?
O1 C1 O2 126.9(11) . . ?
O1 C1 C2 115.1(10) . . ?
O2 C1 C2 118.0(10) . . ?
N1 C2 C3 108.0(9) . . ?
N1 C2 C1 106.5(9) . . ?
C3 C2 C1 114.5(10) . . ?
N1 C2 H2 109.2 . . ?
C3 C2 H2 109.2 . . ?
C1 C2 H2 109.2 . . ?
C4 C3 C2 113.5(10) . . ?
C4 C3 H3A 108.9 . . ?
C2 C3 H3A 108.9 . . ?
C4 C3 H3B 108.9 . . ?
C2 C3 H3B 108.9 . . ?
H3A C3 H3B 107.7 . . ?
O3 C4 O4 117.3(11) . . ?
O3 C4 C3 122.1(11) . . ?
O4 C4 C3 120.6(11) . . ?
O3 C4 Tb1 58.1(7) . 3_566 ?
O4 C4 Tb1 60.2(6) . 3_566 ?
C3 C4 Tb1 168.8(8) . 3_566 ?
N1 C5 C6 112.5(9) . . ?
N1 C5 H5A 109.1 . . ?
C6 C5 H5A 109.1 . . ?
N1 C5 H5B 109.1 . . ?
C6 C5 H5B 109.1 . . ?
H5A C5 H5B 107.8 . . ?
C11 C6 C7 118.5(11) . . ?
C11 C6 C5 121.0(12) . . ?
C7 C6 C5 120.5(12) . . ?
C8 C7 C6 121.8(12) . . ?
C8 C7 H7 119.1 . . ?
C6 C7 H7 119.1 . . ?
C9 C8 C7 118.7(12) . . ?
C9 C8 H8 120.6 . . ?
C7 C8 H8 120.6 . . ?
C8 C9 C10 121.5(12) . . ?
C8 C9 C12 117.5(11) . . ?
C10 C9 C12 120.9(11) . . ?
C9 C10 C11 119.1(12) . . ?
C9 C10 H10 120.4 . . ?
C11 C10 H10 120.4 . . ?
C6 C11 C10 120.2(12) . . ?
C6 C11 H11 119.9 . . ?
C10 C11 H11 119.9 . . ?
O5 C12 O6 119.7(12) . . ?
O5 C12 C9 121.9(12) . . ?
O6 C12 C9 118.4(11) . . ?
O5 C12 Tb1 67.5(7) . 3_667 ?
O6 C12 Tb1 52.3(7) . 3_667 ?
C9 C12 Tb1 170.2(9) . 3_667 ?
C2 N1 C5 112.0(9) . . ?
C2 N1 H1A 109.2 . . ?
C5 N1 H1A 109.2 . . ?
C2 N1 H1B 109.2 . . ?
C5 N1 H1B 109.2 . . ?
H1A N1 H1B 107.9 . . ?

loop_
_geom_bond_atom_site_label_1
_geom_bond_atom_site_label_2
_geom_bond_distance
_geom_bond_site_symmetry_2
_geom_bond_publ_flag
Tb1 O1 2.358(9) . ?
Tb1 O6 2.358(10) 3_667 ?
Tb1 O7 2.415(9) . ?
Tb1 O4 2.422(9) 2_556 ?
Tb1 O5 2.440(10) 2_656 ?
Tb1 O2 2.445(9) 4_576 ?
Tb1 O3 2.478(10) 3_566 ?
Tb1 O4 2.526(9) 3_566 ?
Tb1 O5 2.696(10) 3_667 ?
Tb1 C4 2.903(12) 3_566 ?
Tb1 C12 2.914(13) 3_667 ?
O1 C1 1.229(14) . ?
O2 C1 1.252(14) . ?
O2 Tb1 2.445(9) 4_575 ?
O3 C4 1.264(15) . ?
O3 Tb1 2.478(10) 3_566 ?
O4 C4 1.270(14) . ?
O4 Tb1 2.422(9) 2_546 ?
O4 Tb1 2.526(9) 3_566 ?
O5 C12 1.257(15) . ?
O5 Tb1 2.440(9) 2_646 ?
O5 Tb1 2.696(10) 3_667 ?
O6 C12 1.284(16) . ?
O6 Tb1 2.358(10) 3_667 ?
O7 H7A 0.8184 . ?
O7 H7B 0.8180 . ?
C1 C2 1.539(16) . ?
C2 N1 1.494(13) . ?
C2 C3 1.530(16) . ?
C2 H2 0.9800 . ?
C3 C4 1.477(16) . ?
C3 H3A 0.9700 . ?
C3 H3B 0.9700 . ?
C4 Tb1 2.903(12) 3_566 ?
C5 N1 1.496(14) . ?
C5 C6 1.503(15) . ?
C5 H5A 0.9700 . ?
C5 H5B 0.9700 . ?
C6 C11 1.373(18) . ?
C6 C7 1.395(17) . ?
C7 C8 1.379(18) . ?
C7 H7 0.9300 . ?
C8 C9 1.366(17) . ?
C8 H8 0.9300 . ?
C9 C10 1.378(17) . ?
C9 C12 1.494(17) . ?
C10 C11 1.411(17) . ?
C10 H10 0.9300 . ?
C11 H11 0.9300 . ?
C12 Tb1 2.914(13) 3_667 ?
N1 H1A 0.8900 . ?
N1 H1B 0.8900 . ?

loop_
_geom_hbond_atom_site_label_D
_geom_hbond_atom_site_label_H
_geom_hbond_atom_site_label_A
_geom_hbond_distance_DH
_geom_hbond_distance_HA
_geom_hbond_distance_DA
_geom_hbond_angle_DHA
_geom_hbond_site_symmetry_A
N1 H1B Cl1 0.89 2.42 3.237(10) 152.5 4_566
N1 H1A Cl1 0.89 2.21 3.080(10) 164.4 .
O7 H7A Cl1 0.82 2.57 3.189(10) 133.3 4_566
O7 H7B O2 0.82 2.54 3.046(12) 121.0 1_556
O7 H7B O3 0.82 2.42 3.131(13) 146.4 1_556

loop_
_geom_torsion_atom_site_label_1
_geom_torsion_atom_site_label_2
_geom_torsion_atom_site_label_3
_geom_torsion_atom_site_label_4
_geom_torsion
_geom_torsion_site_symmetry_1
_geom_torsion_site_symmetry_2
_geom_torsion_site_symmetry_3
_geom_torsion_site_symmetry_4
_geom_torsion_publ_flag
Tb1 O1 C1 O2 8(2) . . . . ?
Tb1 O1 C1 C2 -171.7(10) . . . . ?
Tb1 O2 C1 O1 11(2) 4_575 . . . ?
Tb1 O2 C1 C2 -168.9(8) 4_575 . . . ?
O1 C1 C2 N1 -52.7(13) . . . . ?
O2 C1 C2 N1 127.4(11) . . . . ?
O1 C1 C2 C3 66.6(14) . . . . ?
O2 C1 C2 C3 -113.3(12) . . . . ?
N1 C2 C3 C4 -143.9(10) . . . . ?
C1 C2 C3 C4 97.6(13) . . . . ?
Tb1 O3 C4 O4 11.5(12) 3_566 . . . ?
Tb1 O3 C4 C3 -166.8(10) 3_566 . . . ?
Tb1 O4 C4 O3 -139.4(10) 2_546 . . . ?
Tb1 O4 C4 O3 -11.2(12) 3_566 . . . ?
Tb1 O4 C4 C3 38.9(17) 2_546 . . . ?
Tb1 O4 C4 C3 167.1(10) 3_566 . . . ?
Tb1 O4 C4 Tb1 -128.2(11) 2_546 . . 3_566 ?
C2 C3 C4 O3 -8.7(17) . . . . ?
C2 C3 C4 O4 173.1(11) . . . . ?
C2 C3 C4 Tb1 -96(4) . . . 3_566 ?
N1 C5 C6 C11 84.4(14) . . . . ?
N1 C5 C6 C7 -98.2(14) . . . . ?
C11 C6 C7 C8 2.6(19) . . . . ?
C5 C6 C7 C8 -174.9(12) . . . . ?
C6 C7 C8 C9 -1(2) . . . . ?
C7 C8 C9 C10 -1.3(19) . . . . ?
C7 C8 C9 C12 -177.5(11) . . . . ?
C8 C9 C10 C11 2.3(18) . . . . ?
C12 C9 C10 C11 178.4(11) . . . . ?
C7 C6 C11 C10 -1.5(18) . . . . ?
C5 C6 C11 C10 176.0(11) . . . . ?
C9 C10 C11 C6 -0.9(19) . . . . ?
Tb1 O5 C12 O6 -124(2) 2_646 . . . ?
Tb1 O5 C12 O6 2.7(12) 3_667 . . . ?
Tb1 O5 C12 C9 57(3) 2_646 . . . ?
Tb1 O5 C12 C9 -176.7(11) 3_667 . . . ?
Tb1 O5 C12 Tb1 -127(2) 2_646 . . 3_667 ?
Tb1 O6 C12 O5 -3.1(14) 3_667 . . . ?
Tb1 O6 C12 C9 176.2(9) 3_667 . . . ?
C8 C9 C12 O5 -159.6(12) . . . . ?
C10 C9 C12 O5 24.1(19) . . . . ?
C8 C9 C12 O6 21.0(17) . . . . ?
C10 C9 C12 O6 -155.2(12) . . . . ?
C3 C2 N1 C5 169.0(10) . . . . ?
C1 C2 N1 C5 -67.5(12) . . . . ?
C6 C5 N1 C2 179.5(11) . . . . ?
